data_4126925
loop_
_publ_author_name
'Tian, Haiwen'
'Hong, Jianquan'
'Wang, Kai'
'Del Rosal, Iker'
'Maron, Laurent'
'Zhou, Xigeng'
'Zhang, Lixin'

_publ_section_title
;
 An Unprecedented Reaction Mode of phosphorus in phosphinidene rare-earth
 complex: a joint experimental-theoretical study.
;
_journal_name_full 'Journal of the American Chemical Society'
_journal_paper_doi 10.1021/jacs.7b11032
_journal_year 2017
_chemical_formula_sum 'C104 H130 N6 P S4 Y3'
_chemical_formula_weight 1890.07
_space_group_crystal_system triclinic
_space_group_IT_number 2
_space_group_name_Hall '-P 1'
_space_group_name_H-M_alt 'P -1'
_symmetry_space_group_name_Hall '-P 1'
_symmetry_space_group_name_H-M 'P -1'
_atom_sites_solution_hydrogens mixed
_audit_creation_method SHELXL-2014/7
_cell_angle_alpha 78.745(2)
_cell_angle_beta 74.276(2)
_cell_angle_gamma 75.352(2)
_cell_formula_units_Z 2
_cell_length_a 15.0505(16)
_cell_length_b 15.6538(16)
_cell_length_c 26.496(3)
_cell_measurement_reflns_used 3250
_cell_measurement_temperature 296(2)
_cell_measurement_theta_max 19.73
_cell_measurement_theta_min 2.18
_cell_volume 5759.5(11)
_computing_structure_refinement 'SHELXL-2014/7 (Sheldrick, 2014)'
_diffrn_ambient_temperature 296(2)
_diffrn_measured_fraction_theta_full 0.991
_diffrn_measured_fraction_theta_max 0.991
_diffrn_measurement_device_type 'Bruker APEX-II CCD'
_diffrn_measurement_method '\f and \w scans'
_diffrn_radiation_type MoK\a
_diffrn_radiation_wavelength 0.71073
_diffrn_reflns_av_R_equivalents 0.0664
_diffrn_reflns_av_unetI/netI 0.1590
_diffrn_reflns_Laue_measured_fraction_full 0.991
_diffrn_reflns_Laue_measured_fraction_max 0.991
_diffrn_reflns_limit_h_max 17
_diffrn_reflns_limit_h_min -17
_diffrn_reflns_limit_k_max 18
_diffrn_reflns_limit_k_min -14
_diffrn_reflns_limit_l_max 31
_diffrn_reflns_limit_l_min -30
_diffrn_reflns_number 35351
_diffrn_reflns_point_group_measured_fraction_full 0.991
_diffrn_reflns_point_group_measured_fraction_max 0.991
_diffrn_reflns_theta_full 25.050
_diffrn_reflns_theta_max 25.050
_diffrn_reflns_theta_min 0.806
_exptl_absorpt_coefficient_mu 1.626
_exptl_absorpt_correction_T_max 0.746
_exptl_absorpt_correction_T_min 0.637
_exptl_absorpt_correction_type multi-scan
_exptl_absorpt_process_details sadabs
_exptl_crystal_colour colourless
_exptl_crystal_density_diffrn 1.090
_exptl_crystal_description sheet
_exptl_crystal_F_000 1984
_exptl_crystal_size_max 0.350
_exptl_crystal_size_mid 0.220
_exptl_crystal_size_min 0.080
_platon_squeeze_details
;
;
_refine_diff_density_max 0.955
_refine_diff_density_min -0.933
_refine_diff_density_rms 0.162
_refine_ls_extinction_method none
_refine_ls_goodness_of_fit_ref 0.924
_refine_ls_hydrogen_treatment mixed
_refine_ls_matrix_type full
_refine_ls_number_parameters 1098
_refine_ls_number_reflns 20220
_refine_ls_number_restraints 15
_refine_ls_restrained_S_all 0.926
_refine_ls_R_factor_all 0.1411
_refine_ls_R_factor_gt 0.0749
_refine_ls_shift/su_max 0.000
_refine_ls_shift/su_mean 0.000
_refine_ls_structure_factor_coef Fsqd
_refine_ls_weighting_details 'w=1/[\s^2^(Fo^2^)+(0.1617P)^2^+0.3808P] where P=(Fo^2^+2Fc^2^)/3'
_refine_ls_weighting_scheme calc
_refine_ls_wR_factor_gt 0.2005
_refine_ls_wR_factor_ref 0.2685
_reflns_Friedel_coverage 0.000
_reflns_number_gt 10040
_reflns_number_total 20220
_reflns_threshold_expression 'I > 2\s(I)'
_cod_data_source_file 9a.cif
_cod_data_source_block mo_50418b
_cod_original_cell_volume 5759.5(10)
_cod_database_code 4126925
_shelx_shelxl_version_number 2014/7
_shelx_space_group_comment
;
The symmetry employed for this shelxl refinement is uniquely defined
by the following loop, which should always be used as a source of
symmetry information in preference to the above space-group names.
They are only intended as comments.
;
_shelx_estimated_absorpt_t_min 0.600
_shelx_estimated_absorpt_t_max 0.881

loop_
_space_group_symop_operation_xyz
'x, y, z'
'-x, -y, -z'

loop_
_atom_site_label
_atom_site_type_symbol
_atom_site_fract_x
_atom_site_fract_y
_atom_site_fract_z
_atom_site_U_iso_or_equiv
_atom_site_adp_type
_atom_site_occupancy
_atom_site_site_symmetry_order
_atom_site_calc_flag
_atom_site_refinement_flags_posn
_atom_site_refinement_flags_adp
Y1 Y 0.38079(6) 0.78912(5) 0.30851(3) 0.0317(2) Uani 1 1 d . .
Y2 Y 0.55287(5) 0.61038(5) 0.22336(3) 0.0309(2) Uani 1 1 d D .
Y3 Y 0.32624(5) 0.58345(5) 0.26929(3) 0.0318(2) Uani 1 1 d D .
C1 C 0.4783(6) 0.4863(5) 0.2232(3) 0.038(2) Uani 1 1 d D .
C2 C 0.6284(6) 0.7754(6) 0.2687(4) 0.048(2) Uani 1 1 d . .
H2A H 0.6102 0.7386 0.3017 0.072 Uiso 1 1 calc R U
H2B H 0.6286 0.8334 0.2755 0.072 Uiso 1 1 calc R U
H2C H 0.6906 0.7487 0.2503 0.072 Uiso 1 1 calc R U
C3 C 0.1543(8) 0.9941(9) 0.2175(5) 0.114(6) Uani 1 1 d . .
H3A H 0.1426 1.0576 0.2162 0.172 Uiso 1 1 calc R U
H3B H 0.1070 0.9709 0.2452 0.172 Uiso 1 1 calc R U
H3C H 0.1521 0.9800 0.1842 0.172 Uiso 1 1 calc R U
C4 C 0.2836(6) 0.8247(6) 0.2299(3) 0.039(2) Uani 1 1 d . .
C5 C 0.3544(6) 0.7976(5) 0.1889(3) 0.040(2) Uani 1 1 d . .
C6 C 0.3919(6) 0.8724(6) 0.1501(3) 0.038(2) Uani 1 1 d . .
C7 C 0.3490(7) 0.9557(6) 0.1648(3) 0.051(2) Uani 1 1 d . .
C8 C 0.3702(9) 1.0302(8) 0.1337(4) 0.075(3) Uani 1 1 d . .
H8 H 0.3394 1.0862 0.1434 0.090 Uiso 1 1 calc R U
C9 C 0.4414(9) 1.0215(8) 0.0851(4) 0.071(3) Uani 1 1 d . .
H9 H 0.4577 1.0719 0.0630 0.086 Uiso 1 1 calc R U
C10 C 0.4852(9) 0.9379(8) 0.0716(4) 0.068(3) Uani 1 1 d . .
H10 H 0.5300 0.9327 0.0397 0.082 Uiso 1 1 calc R U
C11 C 0.4649(8) 0.8624(7) 0.1037(4) 0.059(3) Uani 1 1 d . .
H11 H 0.4980 0.8063 0.0953 0.071 Uiso 1 1 calc R U
C12 C 0.3383(6) 0.8838(6) 0.3936(3) 0.036(2) Uani 1 1 d . .
C13 C 0.2982(7) 0.9486(6) 0.4348(4) 0.045(2) Uani 1 1 d . .
C14 C 0.2648(7) 0.9225(7) 0.4863(4) 0.056(3) Uani 1 1 d . .
H14 H 0.2670 0.8623 0.4986 0.067 Uiso 1 1 calc R U
C15 C 0.2262(7) 0.9860(9) 0.5224(4) 0.071(3) Uani 1 1 d . .
H15 H 0.1989 0.9687 0.5577 0.085 Uiso 1 1 calc R U
C16 C 0.2303(8) 1.0775(8) 0.5030(5) 0.073(4) Uani 1 1 d . .
H16 H 0.2107 1.1203 0.5259 0.087 Uiso 1 1 calc R U
C17 C 0.2631(8) 1.0992(8) 0.4513(6) 0.083(4) Uani 1 1 d . .
H17 H 0.2599 1.1593 0.4382 0.100 Uiso 1 1 calc R U
C18 C 0.3023(6) 1.0371(6) 0.4154(4) 0.051(3) Uani 1 1 d . .
H18 H 0.3298 1.0543 0.3801 0.061 Uiso 1 1 calc R U
C19 C 0.4812(6) 0.9354(5) 0.3563(3) 0.0335(19) Uani 1 1 d . .
C20 C 0.5272(6) 0.9173(6) 0.3990(3) 0.041(2) Uani 1 1 d . .
C21 C 0.5879(6) 0.9688(6) 0.4002(4) 0.045(2) Uani 1 1 d . .
H21 H 0.6119 0.9603 0.4301 0.055 Uiso 1 1 calc R U
C22 C 0.6143(7) 1.0320(6) 0.3592(4) 0.054(3) Uani 1 1 d . .
H22 H 0.6575 1.0644 0.3605 0.065 Uiso 1 1 calc R U
C23 C 0.5744(6) 1.0474(6) 0.3144(4) 0.048(2) Uani 1 1 d . .
H23 H 0.5907 1.0906 0.2861 0.058 Uiso 1 1 calc R U
C24 C 0.5111(6) 0.9975(6) 0.3134(4) 0.043(2) Uani 1 1 d . .
C25 C 0.4749(8) 1.0164(6) 0.2625(3) 0.053(3) Uani 1 1 d . .
H25 H 0.4495 0.9646 0.2625 0.064 Uiso 1 1 calc R U
C26 C 0.3905(12) 1.0963(8) 0.2650(6) 0.128(7) Uani 1 1 d . .
H26A H 0.4126 1.1505 0.2596 0.193 Uiso 1 1 calc R U
H26B H 0.3475 1.0907 0.2990 0.193 Uiso 1 1 calc R U
H26C H 0.3586 1.0976 0.2379 0.193 Uiso 1 1 calc R U
C27 C 0.5496(9) 1.0216(8) 0.2130(4) 0.078(4) Uani 1 1 d . .
H27A H 0.5217 1.0327 0.1831 0.117 Uiso 1 1 calc R U
H27B H 0.5952 0.9662 0.2119 0.117 Uiso 1 1 calc R U
H27C H 0.5801 1.0691 0.2118 0.117 Uiso 1 1 calc R U
C28 C 0.5105(6) 0.8411(6) 0.4435(3) 0.041(2) Uani 1 1 d . .
H28 H 0.4524 0.8245 0.4426 0.049 Uiso 1 1 calc R U
C29 C 0.4970(8) 0.8664(7) 0.4987(4) 0.063(3) Uani 1 1 d . .
H29A H 0.5550 0.8774 0.5019 0.095 Uiso 1 1 calc R U
H29B H 0.4794 0.8184 0.5252 0.095 Uiso 1 1 calc R U
H29C H 0.4482 0.9192 0.5034 0.095 Uiso 1 1 calc R U
C30 C 0.5894(8) 0.7599(7) 0.4361(4) 0.073(3) Uani 1 1 d . .
H30A H 0.5914 0.7375 0.4044 0.109 Uiso 1 1 calc R U
H30B H 0.5786 0.7149 0.4660 0.109 Uiso 1 1 calc R U
H30C H 0.6484 0.7757 0.4331 0.109 Uiso 1 1 calc R U
C31 C 0.2069(6) 0.8019(6) 0.4314(3) 0.040(2) Uani 1 1 d . .
C32 C 0.1196(7) 0.8569(6) 0.4335(4) 0.050(2) Uani 1 1 d . .
C33 C 0.0431(8) 0.8368(8) 0.4717(5) 0.065(3) Uani 1 1 d . .
H33 H -0.0162 0.8742 0.4733 0.078 Uiso 1 1 calc R U
C34 C 0.0546(10) 0.7592(9) 0.5085(5) 0.086(4) Uani 1 1 d . .
H34 H 0.0042 0.7466 0.5360 0.104 Uiso 1 1 calc R U
C35 C 0.1407(9) 0.7032(8) 0.5030(4) 0.076(4) Uani 1 1 d . .
H35 H 0.1469 0.6492 0.5252 0.091 Uiso 1 1 calc R U
C36 C 0.2210(7) 0.7233(6) 0.4652(3) 0.049(2) Uani 1 1 d . .
C37 C 0.3123(9) 0.6580(7) 0.4647(4) 0.070(3) Uani 1 1 d . .
H37 H 0.3562 0.6733 0.4313 0.084 Uiso 1 1 calc R U
C38 C 0.3572(9) 0.6627(8) 0.5095(5) 0.080(4) Uani 1 1 d . .
H38A H 0.3547 0.7238 0.5116 0.120 Uiso 1 1 calc R U
H38B H 0.4219 0.6309 0.5024 0.120 Uiso 1 1 calc R U
H38C H 0.3232 0.6362 0.5425 0.120 Uiso 1 1 calc R U
C39 C 0.3040(9) 0.5606(8) 0.4664(4) 0.082(4) Uani 1 1 d . .
H39A H 0.2660 0.5413 0.5001 0.124 Uiso 1 1 calc R U
H39B H 0.3658 0.5226 0.4614 0.124 Uiso 1 1 calc R U
H39C H 0.2751 0.5577 0.4388 0.124 Uiso 1 1 calc R U
C40 C 0.1012(6) 0.9436(7) 0.3934(3) 0.050(2) Uani 1 1 d . U
H40 H 0.1617 0.9511 0.3693 0.060 Uiso 1 1 calc R U
C41 C 0.0372(7) 0.9370(9) 0.3616(4) 0.077(4) Uani 1 1 d . .
H41A H -0.0224 0.9290 0.3846 0.116 Uiso 1 1 calc R U
H41B H 0.0646 0.8870 0.3423 0.116 Uiso 1 1 calc R U
H41C H 0.0276 0.9906 0.3372 0.116 Uiso 1 1 calc R U
C42 C 0.0592(7) 1.0266(7) 0.4219(4) 0.057(3) Uani 1 1 d . .
H42A H 0.0500 1.0787 0.3963 0.086 Uiso 1 1 calc R U
H42B H 0.1018 1.0325 0.4416 0.086 Uiso 1 1 calc R U
H42C H -0.0003 1.0206 0.4457 0.086 Uiso 1 1 calc R U
C43 C 0.2128(5) 0.4590(5) 0.2806(3) 0.0267(17) Uani 1 1 d . .
C44 C 0.1569(6) 0.3930(5) 0.2858(3) 0.0300(18) Uani 1 1 d . .
C45 C 0.1810(6) 0.3047(5) 0.3142(3) 0.037(2) Uani 1 1 d . .
H45 H 0.2323 0.2912 0.3296 0.045 Uiso 1 1 calc R U
C46 C 0.1328(8) 0.2421(6) 0.3190(4) 0.062(3) Uani 1 1 d . .
H46 H 0.1562 0.1836 0.3324 0.074 Uiso 1 1 calc R U
C47 C 0.0458(8) 0.2643(6) 0.3039(4) 0.064(3) Uani 1 1 d . .
H47 H 0.0063 0.2239 0.3128 0.077 Uiso 1 1 calc R U
C48 C 0.0196(6) 0.3497(7) 0.2748(4) 0.051(2) Uani 1 1 d . .
H48 H -0.0330 0.3635 0.2603 0.061 Uiso 1 1 calc R U
C49 C 0.0744(5) 0.4109(6) 0.2688(3) 0.0334(19) Uani 1 1 d . .
H49 H 0.0546 0.4680 0.2522 0.040 Uiso 1 1 calc R U
C50 C 0.2156(6) 0.5148(6) 0.1847(3) 0.039(2) Uani 1 1 d . .
C51 C 0.1651(5) 0.5994(6) 0.1631(3) 0.036(2) Uani 1 1 d . .
C52 C 0.1559(6) 0.6064(6) 0.1105(3) 0.044(2) Uani 1 1 d . .
H52 H 0.1239 0.6598 0.0952 0.053 Uiso 1 1 calc R U
C53 C 0.1932(6) 0.5361(6) 0.0816(3) 0.044(2) Uani 1 1 d . .
H53 H 0.1869 0.5424 0.0471 0.053 Uiso 1 1 calc R U
C54 C 0.2385(6) 0.4587(7) 0.1034(3) 0.048(2) Uani 1 1 d . .
H54 H 0.2608 0.4118 0.0834 0.058 Uiso 1 1 calc R U
C55 C 0.2547(6) 0.4433(5) 0.1552(3) 0.0330(19) Uani 1 1 d . .
C56 C 0.3124(6) 0.3571(6) 0.1749(3) 0.047(2) Uani 1 1 d . .
H56 H 0.3158 0.3596 0.2110 0.056 Uiso 1 1 calc R U
C57 C 0.2611(7) 0.2798(6) 0.1766(4) 0.051(2) Uani 1 1 d . .
H57A H 0.1969 0.2941 0.1964 0.077 Uiso 1 1 calc R U
H57B H 0.2933 0.2250 0.1932 0.077 Uiso 1 1 calc R U
H57C H 0.2621 0.2732 0.1411 0.077 Uiso 1 1 calc R U
C59 C 0.1259(6) 0.6791(6) 0.1936(3) 0.043(2) Uani 1 1 d . .
H59 H 0.1690 0.6756 0.2162 0.052 Uiso 1 1 calc R U
C60 C 0.0330(9) 0.6743(7) 0.2291(5) 0.095(5) Uani 1 1 d . .
H60A H 0.0059 0.7295 0.2434 0.143 Uiso 1 1 calc R U
H60B H 0.0402 0.6265 0.2575 0.143 Uiso 1 1 calc R U
H60C H -0.0077 0.6639 0.2097 0.143 Uiso 1 1 calc R U
C61 C 0.1257(9) 0.7680(6) 0.1569(5) 0.077(4) Uani 1 1 d . .
H61A H 0.0744 0.7805 0.1397 0.116 Uiso 1 1 calc R U
H61B H 0.1843 0.7642 0.1307 0.116 Uiso 1 1 calc R U
H61C H 0.1181 0.8148 0.1773 0.116 Uiso 1 1 calc R U
C62 C 0.2311(6) 0.4292(5) 0.3713(3) 0.0327(19) Uani 1 1 d . .
C63 C 0.3014(5) 0.3719(5) 0.3941(3) 0.0329(19) Uani 1 1 d . .
C64 C 0.2826(8) 0.3368(6) 0.4461(4) 0.054(3) Uani 1 1 d . .
H64 H 0.3307 0.3015 0.4614 0.065 Uiso 1 1 calc R U
C65 C 0.1863(9) 0.3553(7) 0.4771(4) 0.063(3) Uani 1 1 d . .
H65 H 0.1715 0.3282 0.5119 0.076 Uiso 1 1 calc R U
C66 C 0.1187(8) 0.4112(6) 0.4559(4) 0.058(3) Uani 1 1 d . .
H66 H 0.0569 0.4229 0.4760 0.070 Uiso 1 1 calc R U
C67 C 0.1411(7) 0.4528(6) 0.4025(3) 0.042(2) Uani 1 1 d . .
C68 C 0.0624(8) 0.5246(6) 0.3826(4) 0.058(3) Uani 1 1 d . .
H68 H 0.0788 0.5281 0.3440 0.070 Uiso 1 1 calc R U
C69 C -0.0351(7) 0.5079(8) 0.4008(4) 0.065(3) Uani 1 1 d . .
H69A H -0.0367 0.4542 0.3889 0.098 Uiso 1 1 calc R U
H69B H -0.0779 0.5571 0.3864 0.098 Uiso 1 1 calc R U
H69C H -0.0535 0.5014 0.4388 0.098 Uiso 1 1 calc R U
C70 C 0.0717(9) 0.6149(7) 0.3951(5) 0.080(4) Uani 1 1 d . .
H70A H 0.0100 0.6521 0.4047 0.120 Uiso 1 1 calc R U
H70B H 0.1085 0.6444 0.3643 0.120 Uiso 1 1 calc R U
H70C H 0.1022 0.6040 0.4238 0.120 Uiso 1 1 calc R U
C71 C 0.4053(7) 0.3484(7) 0.3609(4) 0.060(3) Uani 1 1 d . .
H71 H 0.4090 0.3852 0.3262 0.072 Uiso 1 1 calc R U
C72 C 0.4313(9) 0.2512(10) 0.3519(6) 0.119(6) Uani 1 1 d . .
H72A H 0.4711 0.2172 0.3749 0.178 Uiso 1 1 calc R U
H72B H 0.4642 0.2466 0.3158 0.178 Uiso 1 1 calc R U
H72C H 0.3748 0.2284 0.3596 0.178 Uiso 1 1 calc R U
C73 C 0.4728(8) 0.3691(8) 0.3861(5) 0.078(4) Uani 1 1 d . .
H73A H 0.4549 0.4308 0.3912 0.117 Uiso 1 1 calc R U
H73B H 0.5353 0.3574 0.3638 0.117 Uiso 1 1 calc R U
H73C H 0.4720 0.3325 0.4198 0.117 Uiso 1 1 calc R U
C74 C 0.7272(5) 0.5287(5) 0.1640(3) 0.0261(16) Uani 1 1 d . U
C75 C 0.8251(5) 0.4921(5) 0.1352(3) 0.0303(18) Uani 1 1 d . .
C76 C 0.8453(7) 0.4748(6) 0.0822(3) 0.045(2) Uani 1 1 d . .
H76 H 0.7964 0.4886 0.0648 0.053 Uiso 1 1 calc R U
C77 C 0.9341(8) 0.4388(6) 0.0558(4) 0.056(3) Uani 1 1 d . .
H77 H 0.9461 0.4273 0.0211 0.068 Uiso 1 1 calc R U
C78 C 1.0069(6) 0.4195(7) 0.0826(4) 0.055(3) Uani 1 1 d . .
H78 H 1.0681 0.3960 0.0649 0.066 Uiso 1 1 calc R U
C79 C 0.9910(7) 0.4341(7) 0.1338(4) 0.061(3) Uani 1 1 d . .
H79 H 1.0408 0.4202 0.1506 0.073 Uiso 1 1 calc R U
C80 C 0.9046(6) 0.4680(6) 0.1593(3) 0.044(2) Uani 1 1 d . .
H80 H 0.8946 0.4766 0.1943 0.053 Uiso 1 1 calc R U
C81 C 0.7315(6) 0.4297(5) 0.2493(3) 0.040(2) Uani 1 1 d . .
C82 C 0.7415(6) 0.4397(6) 0.2989(3) 0.042(2) Uani 1 1 d . .
C83 C 0.7730(7) 0.3646(7) 0.3319(4) 0.054(3) Uani 1 1 d . .
H83 H 0.7839 0.3720 0.3636 0.065 Uiso 1 1 calc R U
C84 C 0.7888(8) 0.2799(7) 0.3202(4) 0.068(3) Uani 1 1 d . .
H84 H 0.8100 0.2308 0.3433 0.082 Uiso 1 1 calc R U
C85 C 0.7730(8) 0.2692(7) 0.2742(4) 0.066(3) Uani 1 1 d . .
H85 H 0.7821 0.2116 0.2666 0.079 Uiso 1 1 calc R U
C86 C 0.7431(7) 0.3416(6) 0.2372(3) 0.047(2) Uani 1 1 d . .
C87 C 0.7215(7) 0.3226(6) 0.1873(4) 0.052(3) Uani 1 1 d . .
H87 H 0.6979 0.3793 0.1671 0.063 Uiso 1 1 calc R U
C88 C 0.8189(9) 0.2726(7) 0.1516(4) 0.084(4) Uani 1 1 d . .
H88A H 0.8348 0.2118 0.1673 0.126 Uiso 1 1 calc R U
H88B H 0.8686 0.3023 0.1495 0.126 Uiso 1 1 calc R U
H88C H 0.8110 0.2741 0.1166 0.126 Uiso 1 1 calc R U
C89 C 0.6491(9) 0.2657(6) 0.2005(5) 0.073(3) Uani 1 1 d . .
H89A H 0.6657 0.2152 0.2259 0.110 Uiso 1 1 calc R U
H89B H 0.6474 0.2453 0.1689 0.110 Uiso 1 1 calc R U
H89C H 0.5881 0.3001 0.2151 0.110 Uiso 1 1 calc R U
C90 C 0.7253(7) 0.5332(7) 0.3136(3) 0.054(3) Uani 1 1 d . .
H90 H 0.6749 0.5710 0.2974 0.065 Uiso 1 1 calc R U
C91 C 0.8106(7) 0.5728(7) 0.2912(4) 0.061(3) Uani 1 1 d . .
H91A H 0.8643 0.5327 0.3016 0.091 Uiso 1 1 calc R U
H91B H 0.8002 0.6285 0.3042 0.091 Uiso 1 1 calc R U
H91C H 0.8222 0.5828 0.2532 0.091 Uiso 1 1 calc R U
C92 C 0.6912(8) 0.5357(7) 0.3731(3) 0.066(3) Uani 1 1 d . .
H92A H 0.7416 0.5052 0.3901 0.098 Uiso 1 1 calc R U
H92B H 0.6387 0.5069 0.3869 0.098 Uiso 1 1 calc R U
H92C H 0.6720 0.5965 0.3799 0.098 Uiso 1 1 calc R U
C93 C 0.6865(6) 0.6395(5) 0.0900(3) 0.037(2) Uani 1 1 d . .
C94 C 0.6282(6) 0.6334(6) 0.0563(3) 0.044(2) Uani 1 1 d . .
C95 C 0.6413(7) 0.6862(7) 0.0067(4) 0.057(3) Uani 1 1 d . .
H95 H 0.6055 0.6837 -0.0164 0.068 Uiso 1 1 calc R U
C96 C 0.7066(8) 0.7431(8) -0.0099(4) 0.068(3) Uani 1 1 d . .
H96 H 0.7154 0.7762 -0.0434 0.082 Uiso 1 1 calc R U
C97 C 0.7550(7) 0.7467(7) 0.0251(4) 0.057(3) Uani 1 1 d . .
H97 H 0.7997 0.7822 0.0151 0.069 Uiso 1 1 calc R U
C98 C 0.7403(6) 0.6983(5) 0.0769(3) 0.038(2) Uani 1 1 d . .
C99 C 0.7999(9) 0.7156(6) 0.1119(4) 0.062(3) Uani 1 1 d . .
H99 H 0.7859 0.6767 0.1455 0.074 Uiso 1 1 calc R U
C100 C 0.7648(9) 0.8103(7) 0.1251(4) 0.078(4) Uani 1 1 d . .
H10A H 0.7972 0.8496 0.0980 0.116 Uiso 1 1 calc R U
H10B H 0.7767 0.8129 0.1586 0.116 Uiso 1 1 calc R U
H10C H 0.6981 0.8284 0.1272 0.116 Uiso 1 1 calc R U
C101 C 0.9087(8) 0.6899(8) 0.0902(4) 0.071(3) Uani 1 1 d . .
H10D H 0.9284 0.7346 0.0619 0.106 Uiso 1 1 calc R U
H10E H 0.9249 0.6334 0.0773 0.106 Uiso 1 1 calc R U
H10F H 0.9398 0.6857 0.1180 0.106 Uiso 1 1 calc R U
C102 C 0.5625(7) 0.5711(7) 0.0718(4) 0.058(3) Uani 1 1 d . .
H102 H 0.5403 0.5658 0.1104 0.070 Uiso 1 1 calc R U
C103 C 0.6112(7) 0.4766(6) 0.0580(4) 0.053(2) Uani 1 1 d . .
H10G H 0.6318 0.4786 0.0203 0.079 Uiso 1 1 calc R U
H10H H 0.5674 0.4378 0.0716 0.079 Uiso 1 1 calc R U
H10I H 0.6647 0.4545 0.0735 0.079 Uiso 1 1 calc R U
C104 C 0.4727(9) 0.6015(9) 0.0485(4) 0.083(4) Uani 1 1 d . .
H10J H 0.4377 0.6581 0.0590 0.125 Uiso 1 1 calc R U
H10K H 0.4337 0.5582 0.0616 0.125 Uiso 1 1 calc R U
H10L H 0.4914 0.6067 0.0106 0.125 Uiso 1 1 calc R U
C119 C 0.4125(9) 0.3415(9) 0.1401(4) 0.089(4) Uani 1 1 d . .
H11Q H 0.4099 0.3462 0.1039 0.134 Uiso 1 1 calc R U
H11R H 0.4464 0.2830 0.1510 0.134 Uiso 1 1 calc R U
H11S H 0.4442 0.3853 0.1436 0.134 Uiso 1 1 calc R U
N1 N 0.4165(4) 0.8875(4) 0.3534(2) 0.0290(15) Uani 1 1 d . .
N2 N 0.2889(4) 0.8224(4) 0.3931(2) 0.0291(15) Uani 1 1 d . .
N3 N 0.6934(5) 0.5058(4) 0.2168(2) 0.0306(15) Uani 1 1 d . .
N4 N 0.6656(4) 0.5908(4) 0.1418(2) 0.0271(14) Uani 1 1 d . U
N5 N 0.2510(4) 0.4691(4) 0.3182(2) 0.0294(15) Uani 1 1 d . .
N6 N 0.2342(4) 0.5156(4) 0.2354(2) 0.0232(13) Uani 1 1 d . .
P1 P 0.2692(2) 0.94486(17) 0.23039(10) 0.0528(7) Uani 1 1 d . .
S1 S 0.22552(14) 0.75919(14) 0.28388(8) 0.0357(5) Uani 1 1 d . .
S2 S 0.39925(15) 0.68673(14) 0.17685(8) 0.0374(5) Uani 1 1 d . .
S3 S 0.54655(15) 0.78562(14) 0.22907(8) 0.0383(5) Uani 1 1 d . .
S4 S 0.44079(14) 0.61588(13) 0.32209(8) 0.0323(5) Uani 1 1 d . .
H1A H 0.428(2) 0.449(3) 0.232(2) 0.048 Uiso 1 1 d D U
H1B H 0.520(3) 0.450(3) 0.2460(19) 0.048 Uiso 1 1 d D U
H1C H 0.511(4) 0.468(4) 0.1876(11) 0.048 Uiso 1 1 d D U

loop_
_atom_site_aniso_label
_atom_site_aniso_U_11
_atom_site_aniso_U_22
_atom_site_aniso_U_33
_atom_site_aniso_U_23
_atom_site_aniso_U_13
_atom_site_aniso_U_12
Y1 0.0401(5) 0.0328(5) 0.0255(4) -0.0085(3) -0.0085(3) -0.0088(4)
Y2 0.0331(4) 0.0325(5) 0.0280(4) -0.0099(3) -0.0035(3) -0.0084(3)
Y3 0.0359(5) 0.0303(4) 0.0320(4) -0.0083(3) -0.0070(3) -0.0098(3)
C1 0.028(4) 0.041(5) 0.040(5) -0.007(4) 0.008(4) -0.016(4)
C2 0.039(5) 0.057(6) 0.051(6) -0.018(5) -0.001(4) -0.016(4)
C3 0.070(9) 0.105(11) 0.102(11) 0.029(9) 0.020(7) 0.023(8)
C4 0.027(4) 0.047(5) 0.043(5) -0.004(4) -0.019(4) 0.004(4)
C5 0.051(5) 0.027(5) 0.045(5) -0.001(4) -0.024(4) -0.004(4)
C6 0.051(5) 0.037(5) 0.030(5) 0.003(4) -0.014(4) -0.016(4)
C7 0.084(7) 0.041(6) 0.030(5) 0.002(4) -0.015(5) -0.020(5)
C8 0.116(10) 0.055(7) 0.054(7) -0.006(6) -0.032(7) -0.007(7)
C9 0.111(9) 0.077(8) 0.031(6) 0.009(5) -0.012(6) -0.046(7)
C10 0.103(9) 0.063(8) 0.035(6) 0.004(5) -0.012(6) -0.023(7)
C11 0.088(8) 0.040(6) 0.055(6) -0.009(5) -0.035(6) -0.001(5)
C12 0.035(5) 0.043(5) 0.020(4) 0.009(4) -0.002(4) -0.007(4)
C13 0.059(6) 0.040(5) 0.042(5) -0.023(4) -0.017(5) -0.003(4)
C14 0.064(6) 0.060(7) 0.054(6) -0.038(5) -0.021(5) -0.001(5)
C15 0.053(6) 0.111(11) 0.059(7) -0.051(7) -0.009(5) -0.010(6)
C16 0.064(7) 0.073(9) 0.093(9) -0.070(8) -0.006(7) -0.007(6)
C17 0.069(8) 0.057(7) 0.143(13) -0.064(8) -0.035(8) 0.000(6)
C18 0.031(5) 0.053(6) 0.066(6) -0.025(5) 0.016(4) -0.023(4)
C19 0.045(5) 0.023(4) 0.039(5) -0.016(4) -0.016(4) -0.004(4)
C20 0.053(6) 0.037(5) 0.039(5) -0.022(4) -0.026(4) 0.005(4)
C21 0.030(5) 0.061(6) 0.053(6) -0.008(5) -0.017(4) -0.013(4)
C22 0.052(6) 0.048(6) 0.081(8) -0.024(6) -0.019(5) -0.029(5)
C23 0.043(5) 0.051(6) 0.050(6) -0.003(5) -0.002(4) -0.021(5)
C24 0.048(6) 0.028(5) 0.051(6) -0.006(4) -0.018(4) 0.005(4)
C25 0.107(8) 0.026(5) 0.038(5) -0.004(4) -0.028(5) -0.020(5)
C26 0.205(16) 0.072(9) 0.123(11) -0.043(8) -0.137(12) 0.074(10)
C27 0.121(10) 0.081(8) 0.049(7) 0.013(6) -0.025(7) -0.061(8)
C28 0.035(5) 0.046(5) 0.040(5) -0.001(4) -0.015(4) -0.004(4)
C29 0.082(8) 0.071(7) 0.044(6) -0.012(5) -0.024(5) -0.015(6)
C30 0.099(9) 0.043(6) 0.066(7) -0.010(5) -0.025(6) 0.011(6)
C31 0.053(6) 0.051(6) 0.025(4) -0.027(4) 0.013(4) -0.034(5)
C32 0.057(6) 0.051(6) 0.055(6) -0.025(5) -0.011(5) -0.024(5)
C33 0.062(7) 0.064(7) 0.083(8) -0.030(7) -0.017(6) -0.022(6)
C34 0.103(10) 0.074(9) 0.067(8) -0.023(7) 0.038(7) -0.043(8)
C35 0.105(10) 0.062(7) 0.051(7) -0.015(6) 0.022(6) -0.039(7)
C36 0.070(7) 0.050(6) 0.024(5) -0.007(4) 0.014(4) -0.033(5)
C37 0.122(10) 0.043(6) 0.027(5) 0.002(4) 0.002(6) -0.014(6)
C38 0.108(10) 0.070(8) 0.068(8) -0.019(6) -0.020(7) -0.022(7)
C39 0.114(10) 0.065(8) 0.059(7) -0.007(6) -0.004(7) -0.021(7)
C40 0.026(5) 0.082(7) 0.035(5) -0.006(5) 0.018(4) -0.029(5)
C41 0.039(6) 0.128(11) 0.064(7) -0.035(7) -0.011(5) 0.000(6)
C42 0.044(6) 0.057(6) 0.072(7) -0.009(5) -0.013(5) -0.013(5)
C43 0.022(4) 0.030(4) 0.027(4) -0.013(3) 0.001(3) -0.002(3)
C44 0.043(5) 0.021(4) 0.029(4) -0.007(3) -0.017(4) -0.002(4)
C45 0.044(5) 0.034(5) 0.045(5) -0.003(4) -0.022(4) -0.016(4)
C46 0.093(8) 0.025(5) 0.079(8) 0.006(5) -0.045(7) -0.016(5)
C47 0.085(8) 0.036(6) 0.091(8) -0.020(6) -0.037(7) -0.023(5)
C48 0.040(5) 0.062(7) 0.059(6) -0.007(5) -0.012(5) -0.023(5)
C49 0.020(4) 0.038(5) 0.044(5) -0.001(4) -0.013(4) -0.007(4)
C50 0.047(5) 0.048(5) 0.028(4) -0.005(4) -0.014(4) -0.017(4)
C51 0.031(4) 0.048(5) 0.026(4) 0.011(4) -0.012(3) -0.012(4)
C52 0.065(6) 0.040(5) 0.039(5) -0.008(4) -0.030(5) -0.008(5)
C53 0.042(5) 0.066(7) 0.027(5) -0.003(4) -0.012(4) -0.013(5)
C54 0.041(5) 0.069(7) 0.037(5) -0.022(5) -0.006(4) -0.010(5)
C55 0.043(5) 0.043(5) 0.013(4) -0.006(3) 0.001(3) -0.013(4)
C56 0.051(6) 0.051(6) 0.041(5) -0.028(4) -0.025(4) 0.015(5)
C57 0.068(7) 0.041(5) 0.049(6) -0.008(4) -0.020(5) -0.010(5)
C59 0.041(5) 0.044(5) 0.048(5) -0.007(4) -0.027(4) 0.002(4)
C60 0.127(11) 0.033(6) 0.084(9) -0.009(6) 0.024(8) 0.005(7)
C61 0.122(10) 0.036(6) 0.088(8) -0.020(6) -0.064(8) 0.009(6)
C62 0.051(5) 0.031(4) 0.016(4) 0.000(3) -0.009(4) -0.009(4)
C63 0.034(5) 0.044(5) 0.018(4) 0.001(4) -0.005(3) -0.010(4)
C64 0.097(8) 0.029(5) 0.043(6) 0.004(4) -0.041(6) -0.006(5)
C65 0.106(9) 0.048(6) 0.027(5) 0.003(4) -0.027(6) 0.007(6)
C66 0.080(7) 0.048(6) 0.037(5) -0.006(5) -0.003(5) -0.009(6)
C67 0.062(6) 0.036(5) 0.029(5) -0.009(4) -0.014(4) -0.003(4)
C68 0.085(8) 0.047(6) 0.034(5) -0.015(4) -0.011(5) 0.007(5)
C69 0.066(7) 0.085(8) 0.051(6) -0.013(6) -0.013(5) -0.026(6)
C70 0.115(10) 0.039(6) 0.085(9) -0.003(6) -0.048(8) 0.009(6)
C71 0.075(7) 0.064(7) 0.042(6) -0.005(5) -0.039(5) 0.008(6)
C72 0.081(9) 0.134(13) 0.171(15) -0.129(12) -0.040(9) 0.019(9)
C73 0.070(8) 0.069(8) 0.109(10) -0.041(7) -0.025(7) -0.015(6)
C74 0.038(4) 0.018(4) 0.029(4) -0.008(3) -0.009(3) -0.013(3)
C75 0.026(4) 0.032(4) 0.032(4) -0.001(4) 0.001(3) -0.016(3)
C76 0.054(6) 0.048(6) 0.031(5) -0.008(4) -0.012(4) -0.005(5)
C77 0.076(7) 0.050(6) 0.037(5) -0.008(5) 0.000(5) -0.016(5)
C78 0.033(5) 0.072(7) 0.045(6) -0.007(5) 0.014(4) -0.009(5)
C79 0.060(7) 0.062(7) 0.044(6) -0.011(5) -0.015(5) 0.022(5)
C80 0.051(6) 0.061(6) 0.018(4) -0.002(4) -0.002(4) -0.016(5)
C81 0.052(5) 0.027(5) 0.040(5) -0.011(4) -0.017(4) 0.004(4)
C82 0.051(6) 0.041(5) 0.025(4) 0.004(4) -0.007(4) -0.001(4)
C83 0.067(7) 0.054(7) 0.034(5) -0.001(5) -0.009(5) -0.007(5)
C84 0.093(9) 0.047(7) 0.054(7) 0.011(5) -0.031(6) 0.006(6)
C85 0.076(8) 0.035(6) 0.069(8) 0.009(5) 0.004(6) -0.013(5)
C86 0.076(7) 0.026(5) 0.042(5) -0.007(4) -0.013(5) -0.016(4)
C87 0.079(7) 0.024(5) 0.067(6) -0.022(4) -0.027(5) -0.012(5)
C88 0.130(11) 0.053(7) 0.053(7) -0.026(6) 0.004(7) -0.003(7)
C89 0.114(10) 0.035(6) 0.093(9) -0.011(6) -0.048(7) -0.028(6)
C90 0.078(7) 0.059(6) 0.028(5) -0.017(4) -0.028(5) 0.004(6)
C91 0.075(8) 0.045(6) 0.072(7) -0.014(5) -0.032(6) -0.010(5)
C92 0.097(9) 0.063(7) 0.033(5) -0.018(5) -0.007(5) -0.010(6)
C93 0.053(5) 0.030(5) 0.027(4) -0.009(4) -0.018(4) 0.008(4)
C94 0.051(6) 0.061(6) 0.018(4) -0.018(4) -0.005(4) -0.004(5)
C95 0.066(7) 0.066(7) 0.033(5) -0.007(5) -0.021(5) 0.006(6)
C96 0.094(9) 0.080(8) 0.028(5) 0.003(5) -0.008(6) -0.029(7)
C97 0.072(7) 0.056(6) 0.041(6) -0.006(5) -0.002(5) -0.021(5)
C98 0.059(6) 0.032(5) 0.023(4) -0.002(4) -0.010(4) -0.012(4)
C99 0.125(10) 0.041(6) 0.043(6) 0.013(4) -0.041(6) -0.051(6)
C100 0.128(11) 0.067(8) 0.060(7) -0.010(6) -0.026(7) -0.053(7)
C101 0.077(8) 0.075(8) 0.068(7) 0.002(6) -0.016(6) -0.038(6)
C102 0.052(6) 0.086(8) 0.045(6) -0.040(6) -0.022(5) 0.005(6)
C103 0.060(6) 0.053(6) 0.058(6) -0.019(5) -0.018(5) -0.019(5)
C104 0.096(9) 0.105(10) 0.063(7) -0.023(7) -0.042(7) -0.013(8)
C119 0.103(10) 0.100(10) 0.059(7) -0.042(7) -0.027(7) 0.023(8)
N1 0.015(3) 0.040(4) 0.034(4) -0.007(3) -0.003(3) -0.010(3)
N2 0.029(4) 0.037(4) 0.024(3) -0.007(3) 0.004(3) -0.020(3)
N3 0.055(4) 0.019(3) 0.019(3) -0.005(3) -0.006(3) -0.010(3)
N4 0.020(3) 0.035(4) 0.026(3) -0.002(3) 0.000(2) -0.013(2)
N5 0.035(4) 0.037(4) 0.021(3) 0.000(3) -0.014(3) -0.012(3)
N6 0.025(3) 0.028(3) 0.018(3) -0.004(3) 0.005(2) -0.018(3)
P1 0.0774(19) 0.0379(14) 0.0422(14) -0.0087(11) -0.0110(13) -0.0114(13)
S1 0.0363(12) 0.0375(12) 0.0372(12) -0.0152(10) -0.0086(9) -0.0069(9)
S2 0.0469(13) 0.0351(12) 0.0321(11) -0.0090(9) -0.0116(10) -0.0059(10)
S3 0.0477(13) 0.0366(12) 0.0334(11) -0.0095(9) -0.0060(10) -0.0137(10)
S4 0.0402(12) 0.0320(11) 0.0285(10) -0.0081(9) -0.0104(9) -0.0091(9)

loop_
_atom_type_symbol
_atom_type_description
_atom_type_scat_dispersion_real
_atom_type_scat_dispersion_imag
_atom_type_scat_source
C C 0.0033 0.0016 'International Tables Vol C Tables 4.2.6.8 and 6.1.1.4'
H H 0.0000 0.0000 'International Tables Vol C Tables 4.2.6.8 and 6.1.1.4'
N N 0.0061 0.0033 'International Tables Vol C Tables 4.2.6.8 and 6.1.1.4'
S S 0.1246 0.1234 'International Tables Vol C Tables 4.2.6.8 and 6.1.1.4'
Y Y -2.7962 3.5667 'International Tables Vol C Tables 4.2.6.8 and 6.1.1.4'
P P 0.1023 0.0942 'International Tables Vol C Tables 4.2.6.8 and 6.1.1.4'

loop_
_geom_angle_atom_site_label_1
_geom_angle_atom_site_label_2
_geom_angle_atom_site_label_3
_geom_angle
N1 Y1 N2 58.3(2)
N1 Y1 S4 124.06(16)
N2 Y1 S4 104.19(16)
N1 Y1 C4 130.0(2)
N2 Y1 C4 115.6(2)
S4 Y1 C4 105.78(19)
N1 Y1 S1 138.67(15)
N2 Y1 S1 90.58(15)
S4 Y1 S1 87.26(7)
C4 Y1 S1 37.05(19)
N1 Y1 C12 29.3(2)
N2 Y1 C12 29.2(2)
S4 Y1 C12 119.70(16)
C4 Y1 C12 125.7(2)
S1 Y1 C12 114.51(18)
N1 Y1 S3 93.75(15)
N2 Y1 S3 150.93(16)
S4 Y1 S3 84.04(7)
C4 Y1 S3 87.79(18)
S1 Y1 S3 117.92(7)
C12 Y1 S3 122.96(18)
N1 Y1 P1 96.15(16)
N2 Y1 P1 101.13(16)
S4 Y1 P1 139.47(7)
C4 Y1 P1 33.90(19)
S1 Y1 P1 61.24(7)
C12 Y1 P1 97.49(16)
S3 Y1 P1 88.93(7)
N1 Y1 Y3 164.64(16)
N2 Y1 Y3 112.08(15)
S4 Y1 Y3 43.32(5)
C4 Y1 Y3 63.92(19)
S1 Y1 Y3 46.46(4)
C12 Y1 Y3 140.86(17)
S3 Y1 Y3 93.19(5)
P1 Y1 Y3 97.66(5)
N1 Y1 Y2 128.99(14)
N2 Y1 Y2 147.50(16)
S4 Y1 Y2 43.68(5)
C4 Y1 Y2 84.24(17)
S1 Y1 Y2 92.07(5)
C12 Y1 Y2 149.69(16)
S3 Y1 Y2 44.81(5)
P1 Y1 Y2 108.48(5)
Y3 Y1 Y2 51.650(19)
N3 Y2 N4 57.2(2)
N3 Y2 C1 86.5(2)
N4 Y2 C1 95.6(2)
N3 Y2 S4 115.34(15)
N4 Y2 S4 172.50(16)
C1 Y2 S4 83.69(19)
N3 Y2 S3 120.82(16)
N4 Y2 S3 100.45(16)
C1 Y2 S3 152.64(19)
S4 Y2 S3 83.16(6)
N3 Y2 C74 29.0(2)
N4 Y2 C74 28.3(2)
C1 Y2 C74 92.6(2)
S4 Y2 C74 144.24(16)
S3 Y2 C74 111.89(15)
N3 Y2 S2 144.56(15)
N4 Y2 S2 94.96(15)
C1 Y2 S2 74.0(2)
S4 Y2 S2 92.02(6)
S3 Y2 S2 82.62(7)
C74 Y2 S2 121.17(15)
N3 Y2 Y3 130.11(16)
N4 Y2 Y3 133.26(14)
C1 Y2 Y3 48.26(18)
S4 Y2 Y3 50.63(5)
S3 Y2 Y3 105.71(5)
C74 Y2 Y3 140.56(14)
S2 Y2 Y3 52.10(5)
N3 Y2 Y1 143.73(15)
N4 Y2 Y1 143.74(15)
C1 Y2 Y1 111.81(18)
S4 Y2 Y1 41.94(5)
S3 Y2 Y1 45.59(5)
C74 Y2 Y1 155.31(14)
S2 Y2 Y1 71.71(4)
Y3 Y2 Y1 64.11(2)
N3 Y2 H1B 69.8(10)
N4 Y2 H1B 97.6(13)
C1 Y2 H1B 22.2(5)
S4 Y2 H1B 78.9(13)
S3 Y2 H1B 161.9(13)
C74 Y2 H1B 84.4(13)
S2 Y2 H1B 95.8(6)
Y3 Y2 H1B 60.7(11)
Y1 Y2 H1B 116.8(13)
N5 Y3 N6 56.50(19)
N5 Y3 C1 98.0(2)
N6 Y3 C1 91.2(2)
N5 Y3 S4 110.06(15)
N6 Y3 S4 164.48(15)
C1 Y3 S4 82.8(2)
N5 Y3 S2 154.42(15)
N6 Y3 S2 98.94(14)
C1 Y3 S2 73.43(19)
S4 Y3 S2 93.03(7)
N5 Y3 C43 27.8(2)
N6 Y3 C43 28.7(2)
C1 Y3 C43 95.2(2)
S4 Y3 C43 137.46(16)
S2 Y3 C43 127.29(16)
N5 Y3 S1 115.94(16)
N6 Y3 S1 107.87(15)
C1 Y3 S1 146.05(19)
S4 Y3 S1 84.53(6)
S2 Y3 S1 75.95(6)
C43 Y3 S1 115.06(14)
N5 Y3 Y2 136.23(15)
N6 Y3 Y2 131.36(13)
C1 Y3 Y2 46.54(19)
S4 Y3 Y2 51.14(5)
S2 Y3 Y2 52.82(5)
C43 Y3 Y2 141.75(14)
S1 Y3 Y2 102.21(5)
N5 Y3 Y1 132.88(15)
N6 Y3 Y1 152.30(14)
C1 Y3 Y1 110.24(19)
S4 Y3 Y1 41.98(5)
S2 Y3 Y1 72.02(5)
C43 Y3 Y1 152.52(13)
S1 Y3 Y1 44.96(4)
Y2 Y3 Y1 64.24(2)
N5 Y3 H1A 76.8(8)
N6 Y3 H1A 71.1(7)
C1 Y3 H1A 23.5(4)
S4 Y3 H1A 99.5(9)
S2 Y3 H1A 89.0(10)
C43 Y3 H1A 71.8(5)
S1 Y3 H1A 164.6(11)
Y2 Y3 H1A 70.0(5)
Y1 Y3 H1A 133.0(5)
Y2 C1 Y3 85.2(2)
Y2 C1 H1A 159(2)
Y3 C1 H1A 75(2)
Y2 C1 H1B 86(2)
Y3 C1 H1B 116(4)
H1A C1 H1B 100(2)
Y2 C1 H1C 101(3)
Y3 C1 H1C 140(4)
H1A C1 H1C 97(2)
H1B C1 H1C 103(3)
S3 C2 H2A 109.5
S3 C2 H2B 109.5
H2A C2 H2B 109.5
S3 C2 H2C 109.5
H2A C2 H2C 109.5
H2B C2 H2C 109.5
P1 C3 H3A 109.5
P1 C3 H3B 109.5
H3A C3 H3B 109.5
P1 C3 H3C 109.5
H3A C3 H3C 109.5
H3B C3 H3C 109.5
C5 C4 S1 128.4(7)
C5 C4 P1 109.9(7)
S1 C4 P1 120.7(5)
C5 C4 Y1 100.3(5)
S1 C4 Y1 71.7(3)
P1 C4 Y1 89.6(3)
C4 C5 C6 114.6(7)
C4 C5 S2 125.2(7)
C6 C5 S2 120.1(6)
C7 C6 C11 120.7(8)
C7 C6 C5 113.2(8)
C11 C6 C5 126.0(8)
C8 C7 C6 121.4(9)
C8 C7 P1 128.7(8)
C6 C7 P1 109.9(7)
C7 C8 C9 118.6(10)
C7 C8 H8 120.7
C9 C8 H8 120.7
C10 C9 C8 119.4(10)
C10 C9 H9 120.3
C8 C9 H9 120.3
C11 C10 C9 121.9(10)
C11 C10 H10 119.1
C9 C10 H10 119.1
C10 C11 C6 117.8(9)
C10 C11 H11 121.1
C6 C11 H11 121.1
N2 C12 N1 115.7(7)
N2 C12 C13 119.0(7)
N1 C12 C13 125.0(8)
N2 C12 Y1 58.4(4)
N1 C12 Y1 57.8(4)
C13 C12 Y1 167.6(6)
C14 C13 C18 121.6(8)
C14 C13 C12 123.1(8)
C18 C13 C12 115.2(8)
C13 C14 C15 120.6(10)
C13 C14 H14 119.7
C15 C14 H14 119.7
C14 C15 C16 118.3(10)
C14 C15 H15 120.8
C16 C15 H15 120.8
C17 C16 C15 118.0(9)
C17 C16 H16 121.0
C15 C16 H16 121.0
C16 C17 C18 124.0(12)
C16 C17 H17 118.0
C18 C17 H17 118.0
C13 C18 C17 117.1(10)
C13 C18 H18 121.5
C17 C18 H18 121.5
N1 C19 C24 119.7(7)
N1 C19 C20 122.9(8)
C24 C19 C20 117.0(8)
C21 C20 C19 120.0(8)
C21 C20 C28 118.9(7)
C19 C20 C28 121.1(8)
C22 C21 C20 122.4(8)
C22 C21 H21 118.8
C20 C21 H21 118.8
C21 C22 C23 118.7(8)
C21 C22 H22 120.7
C23 C22 H22 120.7
C24 C23 C22 119.3(9)
C24 C23 H23 120.4
C22 C23 H23 120.4
C23 C24 C19 122.0(8)
C23 C24 C25 115.5(8)
C19 C24 C25 122.5(8)
C27 C25 C26 114.1(10)
C27 C25 C24 114.4(9)
C26 C25 C24 110.6(7)
C27 C25 H25 105.6
C26 C25 H25 105.6
C24 C25 H25 105.6
C25 C26 H26A 109.5
C25 C26 H26B 109.5
H26A C26 H26B 109.5
C25 C26 H26C 109.5
H26A C26 H26C 109.5
H26B C26 H26C 109.5
C25 C27 H27A 109.5
C25 C27 H27B 109.5
H27A C27 H27B 109.5
C25 C27 H27C 109.5
H27A C27 H27C 109.5
H27B C27 H27C 109.5
C30 C28 C20 111.8(8)
C30 C28 C29 108.7(7)
C20 C28 C29 113.3(8)
C30 C28 H28 107.6
C20 C28 H28 107.6
C29 C28 H28 107.6
C28 C29 H29A 109.5
C28 C29 H29B 109.5
H29A C29 H29B 109.5
C28 C29 H29C 109.5
H29A C29 H29C 109.5
H29B C29 H29C 109.5
C28 C30 H30A 109.5
C28 C30 H30B 109.5
H30A C30 H30B 109.5
C28 C30 H30C 109.5
H30A C30 H30C 109.5
H30B C30 H30C 109.5
C32 C31 C36 122.4(8)
C32 C31 N2 121.6(8)
C36 C31 N2 116.0(8)
C33 C32 C31 120.1(10)
C33 C32 C40 116.8(9)
C31 C32 C40 123.1(8)
C32 C33 C34 119.7(11)
C32 C33 H33 120.2
C34 C33 H33 120.2
C35 C34 C33 118.6(11)
C35 C34 H34 120.7
C33 C34 H34 120.7
C34 C35 C36 122.8(11)
C34 C35 H35 118.6
C36 C35 H35 118.6
C31 C36 C35 116.2(10)
C31 C36 C37 126.2(8)
C35 C36 C37 117.5(9)
C36 C37 C38 113.0(8)
C36 C37 C39 112.9(11)
C38 C37 C39 109.4(9)
C36 C37 H37 107.1
C38 C37 H37 107.1
C39 C37 H37 107.1
C37 C38 H38A 109.5
C37 C38 H38B 109.5
H38A C38 H38B 109.5
C37 C38 H38C 109.5
H38A C38 H38C 109.5
H38B C38 H38C 109.5
C37 C39 H39A 109.5
C37 C39 H39B 109.5
H39A C39 H39B 109.5
C37 C39 H39C 109.5
H39A C39 H39C 109.5
H39B C39 H39C 109.5
C41 C40 C42 109.2(8)
C41 C40 C32 111.2(9)
C42 C40 C32 111.5(7)
C41 C40 H40 108.3
C42 C40 H40 108.3
C32 C40 H40 108.3
C40 C41 H41A 109.5
C40 C41 H41B 109.5
H41A C41 H41B 109.5
C40 C41 H41C 109.5
H41A C41 H41C 109.5
H41B C41 H41C 109.5
C40 C42 H42A 109.5
C40 C42 H42B 109.5
H42A C42 H42B 109.5
C40 C42 H42C 109.5
H42A C42 H42C 109.5
H42B C42 H42C 109.5
N5 C43 N6 112.4(7)
N5 C43 C44 124.6(7)
N6 C43 C44 123.0(6)
N5 C43 Y3 55.4(4)
N6 C43 Y3 57.0(4)
C44 C43 Y3 178.3(5)
C49 C44 C45 115.2(7)
C49 C44 C43 123.7(7)
C45 C44 C43 120.9(7)
C46 C45 C44 122.7(8)
C46 C45 H45 118.6
C44 C45 H45 118.6
C45 C46 C47 120.0(9)
C45 C46 H46 120.0
C47 C46 H46 120.0
C46 C47 C48 118.9(9)
C46 C47 H47 120.5
C48 C47 H47 120.5
C49 C48 C47 117.9(9)
C49 C48 H48 121.0
C47 C48 H48 121.0
C48 C49 C44 124.2(8)
C48 C49 H49 117.9
C44 C49 H49 117.9
C55 C50 C51 122.0(7)
C55 C50 N6 123.4(7)
C51 C50 N6 113.9(7)
C52 C51 C50 116.6(8)
C52 C51 C59 120.5(7)
C50 C51 C59 122.8(7)
C53 C52 C51 121.6(8)
C53 C52 H52 119.2
C51 C52 H52 119.2
C54 C53 C52 119.8(8)
C54 C53 H53 120.1
C52 C53 H53 120.1
C53 C54 C55 124.4(8)
C53 C54 H54 117.8
C55 C54 H54 117.8
C50 C55 C54 115.5(8)
C50 C55 C56 123.6(7)
C54 C55 C56 120.9(7)
C55 C56 C119 110.7(9)
C55 C56 C57 108.6(7)
C119 C56 C57 111.8(8)
C55 C56 H56 108.6
C119 C56 H56 108.6
C57 C56 H56 108.6
C56 C57 H57A 109.5
C56 C57 H57B 109.5
H57A C57 H57B 109.5
C56 C57 H57C 109.5
H57A C57 H57C 109.5
H57B C57 H57C 109.5
C60 C59 C51 111.6(8)
C60 C59 C61 112.7(8)
C51 C59 C61 112.1(7)
C60 C59 H59 106.7
C51 C59 H59 106.7
C61 C59 H59 106.7
C59 C60 H60A 109.5
C59 C60 H60B 109.5
H60A C60 H60B 109.5
C59 C60 H60C 109.5
H60A C60 H60C 109.5
H60B C60 H60C 109.5
C59 C61 H61A 109.5
C59 C61 H61B 109.5
H61A C61 H61B 109.5
C59 C61 H61C 109.5
H61A C61 H61C 109.5
H61B C61 H61C 109.5
C67 C62 C63 119.4(7)
C67 C62 N5 118.9(7)
C63 C62 N5 121.5(7)
C64 C63 C62 121.2(8)
C64 C63 C71 117.9(8)
C62 C63 C71 120.8(7)
C63 C64 C65 118.8(8)
C63 C64 H64 120.6
C65 C64 H64 120.6
C66 C65 C64 120.3(9)
C66 C65 H65 119.9
C64 C65 H65 119.9
C65 C66 C67 120.1(10)
C65 C66 H66 120.0
C67 C66 H66 120.0
C62 C67 C66 119.7(8)
C62 C67 C68 123.0(8)
C66 C67 C68 117.3(8)
C69 C68 C67 116.9(9)
C69 C68 C70 114.1(9)
C67 C68 C70 106.2(8)
C69 C68 H68 106.3
C67 C68 H68 106.3
C70 C68 H68 106.3
C68 C69 H69A 109.5
C68 C69 H69B 109.5
H69A C69 H69B 109.5
C68 C69 H69C 109.5
H69A C69 H69C 109.5
H69B C69 H69C 109.5
C68 C70 H70A 109.5
C68 C70 H70B 109.5
H70A C70 H70B 109.5
C68 C70 H70C 109.5
H70A C70 H70C 109.5
H70B C70 H70C 109.5
C73 C71 C72 111.3(9)
C73 C71 C63 111.5(8)
C72 C71 C63 110.3(10)
C73 C71 H71 107.8
C72 C71 H71 107.8
C63 C71 H71 107.8
C71 C72 H72A 109.5
C71 C72 H72B 109.5
H72A C72 H72B 109.5
C71 C72 H72C 109.5
H72A C72 H72C 109.5
H72B C72 H72C 109.5
C71 C73 H73A 109.5
C71 C73 H73B 109.5
H73A C73 H73B 109.5
C71 C73 H73C 109.5
H73A C73 H73C 109.5
H73B C73 H73C 109.5
N4 C74 N3 112.9(6)
N4 C74 C75 123.8(7)
N3 C74 C75 123.2(7)
N4 C74 Y2 57.9(4)
N3 C74 Y2 55.2(4)
C75 C74 Y2 173.0(5)
C76 C75 C80 115.4(7)
C76 C75 C74 121.5(7)
C80 C75 C74 123.0(7)
C77 C76 C75 122.2(8)
C77 C76 H76 118.9
C75 C76 H76 118.9
C76 C77 C78 117.8(9)
C76 C77 H77 121.1
C78 C77 H77 121.1
C79 C78 C77 122.3(8)
C79 C78 H78 118.8
C77 C78 H78 118.8
C80 C79 C78 119.6(9)
C80 C79 H79 120.2
C78 C79 H79 120.2
C79 C80 C75 122.7(8)
C79 C80 H80 118.6
C75 C80 H80 118.6
C82 C81 N3 119.1(7)
C82 C81 C86 118.9(8)
N3 C81 C86 121.0(7)
C83 C82 C81 118.9(8)
C83 C82 C90 121.1(8)
C81 C82 C90 119.8(7)
C84 C83 C82 123.0(9)
C84 C83 H83 118.5
C82 C83 H83 118.5
C85 C84 C83 118.5(9)
C85 C84 H84 120.8
C83 C84 H84 120.8
C84 C85 C86 122.9(10)
C84 C85 H85 118.5
C86 C85 H85 118.5
C85 C86 C81 117.4(9)
C85 C86 C87 119.1(8)
C81 C86 C87 123.5(8)
C89 C87 C86 112.4(9)
C89 C87 C88 109.6(8)
C86 C87 C88 108.2(8)
C89 C87 H87 108.9
C86 C87 H87 108.9
C88 C87 H87 108.9
C87 C88 H88A 109.5
C87 C88 H88B 109.5
H88A C88 H88B 109.5
C87 C88 H88C 109.5
H88A C88 H88C 109.5
H88B C88 H88C 109.5
C87 C89 H89A 109.5
C87 C89 H89B 109.5
H89A C89 H89B 109.5
C87 C89 H89C 109.5
H89A C89 H89C 109.5
H89B C89 H89C 109.5
C91 C90 C92 111.2(8)
C91 C90 C82 111.8(8)
C92 C90 C82 112.7(8)
C91 C90 H90 106.9
C92 C90 H90 106.9
C82 C90 H90 106.9
C90 C91 H91A 109.5
C90 C91 H91B 109.5
H91A C91 H91B 109.5
C90 C91 H91C 109.5
H91A C91 H91C 109.5
H91B C91 H91C 109.5
C90 C92 H92A 109.5
C90 C92 H92B 109.5
H92A C92 H92B 109.5
C90 C92 H92C 109.5
H92A C92 H92C 109.5
H92B C92 H92C 109.5
C98 C93 N4 123.5(7)
C98 C93 C94 121.2(8)
N4 C93 C94 114.1(8)
C95 C94 C93 115.8(9)
C95 C94 C102 122.0(9)
C93 C94 C102 122.1(8)
C94 C95 C96 123.1(9)
C94 C95 H95 118.5
C96 C95 H95 118.5
C97 C96 C95 116.7(9)
C97 C96 H96 121.7
C95 C96 H96 121.7
C96 C97 C98 122.3(10)
C96 C97 H97 118.8
C98 C97 H97 118.8
C93 C98 C97 120.2(8)
C93 C98 C99 125.6(7)
C97 C98 C99 114.0(8)
C100 C99 C98 109.6(9)
C100 C99 C101 113.8(9)
C98 C99 C101 114.9(9)
C100 C99 H99 105.9
C98 C99 H99 105.9
C101 C99 H99 105.9
C99 C100 H10A 109.5
C99 C100 H10B 109.5
H10A C100 H10B 109.5
C99 C100 H10C 109.5
H10A C100 H10C 109.5
H10B C100 H10C 109.5
C99 C101 H10D 109.5
C99 C101 H10E 109.5
H10D C101 H10E 109.5
C99 C101 H10F 109.5
H10D C101 H10F 109.5
H10E C101 H10F 109.5
C94 C102 C103 112.8(8)
C94 C102 C104 115.6(9)
C103 C102 C104 107.3(8)
C94 C102 H102 106.9
C103 C102 H102 106.9
C104 C102 H102 106.9
C102 C103 H10G 109.5
C102 C103 H10H 109.5
H10G C103 H10H 109.5
C102 C103 H10I 109.5
H10G C103 H10I 109.5
H10H C103 H10I 109.5
C102 C104 H10J 109.5
C102 C104 H10K 109.5
H10J C104 H10K 109.5
C102 C104 H10L 109.5
H10J C104 H10L 109.5
H10K C104 H10L 109.5
C56 C119 H11Q 109.5
C56 C119 H11R 109.5
H11Q C119 H11R 109.5
C56 C119 H11S 109.5
H11Q C119 H11S 109.5
H11R C119 H11S 109.5
C12 N1 C19 119.4(7)
C12 N1 Y1 92.9(5)
C19 N1 Y1 147.4(5)
C12 N2 C31 127.4(6)
C12 N2 Y1 92.4(4)
C31 N2 Y1 139.9(5)
C74 N3 C81 126.8(6)
C74 N3 Y2 95.8(4)
C81 N3 Y2 136.3(5)
C74 N4 C93 125.4(6)
C74 N4 Y2 93.9(4)
C93 N4 Y2 137.7(5)
C43 N5 C62 125.5(7)
C43 N5 Y3 96.7(5)
C62 N5 Y3 136.9(5)
C43 N6 C50 127.1(6)
C43 N6 Y3 94.4(4)
C50 N6 Y3 137.6(5)
C3 P1 C7 103.4(5)
C3 P1 C4 104.8(6)
C7 P1 C4 91.1(4)
C3 P1 Y1 143.0(4)
C7 P1 Y1 108.2(3)
C4 P1 Y1 56.5(3)
C4 S1 Y1 71.3(3)
C4 S1 Y3 103.4(3)
Y1 S1 Y3 88.58(6)
C5 S2 Y3 105.5(3)
C5 S2 Y2 110.3(3)
Y3 S2 Y2 75.09(6)
C2 S3 Y2 102.3(3)
C2 S3 Y1 99.4(3)
Y2 S3 Y1 89.60(7)
Y1 S4 Y3 94.70(7)
Y1 S4 Y2 94.38(7)
Y3 S4 Y2 78.23(6)

loop_
_geom_bond_atom_site_label_1
_geom_bond_atom_site_label_2
_geom_bond_distance
Y1 N1 2.357(6)
Y1 N2 2.371(6)
Y1 S4 2.618(2)
Y1 C4 2.752(8)
Y1 S1 2.758(2)
Y1 C12 2.781(8)
Y1 S3 2.790(2)
Y1 P1 3.301(3)
Y1 Y3 3.9019(11)
Y1 Y2 3.9062(10)
Y2 N3 2.312(6)
Y2 N4 2.377(6)
Y2 C1 2.477(8)
Y2 S4 2.705(2)
Y2 S3 2.753(2)
Y2 C74 2.801(7)
Y2 S2 2.804(2)
Y2 Y3 3.4014(11)
Y2 H1B 2.60(4)
Y3 N5 2.343(6)
Y3 N6 2.375(6)
Y3 C1 2.547(8)
Y3 S4 2.686(2)
Y3 S2 2.777(2)
Y3 C43 2.825(8)
Y3 S1 2.829(2)
Y3 H1A 2.48(4)
C1 H1A 1.025(19)
C1 H1B 0.983(19)
C1 H1C 0.997(19)
C2 S3 1.785(9)
C2 H2A 0.9600
C2 H2B 0.9600
C2 H2C 0.9600
C3 P1 1.800(13)
C3 H3A 0.9600
C3 H3B 0.9600
C3 H3C 0.9600
C4 C5 1.349(12)
C4 S1 1.751(9)
C4 P1 1.841(9)
C5 C6 1.514(12)
C5 S2 1.754(8)
C6 C7 1.381(12)
C6 C11 1.415(13)
C7 C8 1.346(14)
C7 P1 1.830(10)
C8 C9 1.440(15)
C8 H8 0.9300
C9 C10 1.376(15)
C9 H9 0.9300
C10 C11 1.365(14)
C10 H10 0.9300
C11 H11 0.9300
C12 N2 1.360(10)
C12 N1 1.362(9)
C12 C13 1.532(11)
C13 C14 1.342(13)
C13 C18 1.391(13)
C14 C15 1.420(13)
C14 H14 0.9300
C15 C16 1.434(17)
C15 H15 0.9300
C16 C17 1.332(17)
C16 H16 0.9300
C17 C18 1.403(13)
C17 H17 0.9300
C18 H18 0.9300
C19 N1 1.395(10)
C19 C24 1.397(12)
C19 C20 1.428(11)
C20 C21 1.373(12)
C20 C28 1.523(12)
C21 C22 1.364(13)
C21 H21 0.9300
C22 C23 1.425(13)
C22 H22 0.9300
C23 C24 1.384(13)
C23 H23 0.9300
C24 C25 1.539(12)
C25 C27 1.482(14)
C25 C26 1.538(14)
C25 H25 0.9800
C26 H26A 0.9600
C26 H26B 0.9600
C26 H26C 0.9600
C27 H27A 0.9600
C27 H27B 0.9600
C27 H27C 0.9600
C28 C30 1.507(12)
C28 C29 1.537(12)
C28 H28 0.9800
C29 H29A 0.9600
C29 H29B 0.9600
C29 H29C 0.9600
C30 H30A 0.9600
C30 H30B 0.9600
C30 H30C 0.9600
C31 C32 1.370(13)
C31 C36 1.378(13)
C31 N2 1.432(10)
C32 C33 1.370(14)
C32 C40 1.567(14)
C33 C34 1.406(16)
C33 H33 0.9300
C34 C35 1.358(16)
C34 H34 0.9300
C35 C36 1.406(13)
C35 H35 0.9300
C36 C37 1.490(14)
C37 C38 1.538(15)
C37 C39 1.552(15)
C37 H37 0.9800
C38 H38A 0.9600
C38 H38B 0.9600
C38 H38C 0.9600
C39 H39A 0.9600
C39 H39B 0.9600
C39 H39C 0.9600
C40 C41 1.474(13)
C40 C42 1.540(13)
C40 H40 0.9800
C41 H41A 0.9600
C41 H41B 0.9600
C41 H41C 0.9600
C42 H42A 0.9600
C42 H42B 0.9600
C42 H42C 0.9600
C43 N5 1.328(9)
C43 N6 1.359(9)
C43 C44 1.454(11)
C44 C49 1.379(10)
C44 C45 1.447(11)
C45 C46 1.328(12)
C45 H45 0.9300
C46 C47 1.411(14)
C46 H46 0.9300
C47 C48 1.426(14)
C47 H47 0.9300
C48 C49 1.376(12)
C48 H48 0.9300
C49 H49 0.9300
C50 C55 1.404(11)
C50 C51 1.445(11)
C50 N6 1.447(9)
C51 C52 1.417(11)
C51 C59 1.523(12)
C52 C53 1.377(12)
C52 H52 0.9300
C53 C54 1.337(12)
C53 H53 0.9300
C54 C55 1.422(11)
C54 H54 0.9300
C55 C56 1.492(11)
C56 C119 1.526(14)
C56 C57 1.580(13)
C56 H56 0.9800
C57 H57A 0.9600
C57 H57B 0.9600
C57 H57C 0.9600
C59 C60 1.469(14)
C59 C61 1.534(14)
C59 H59 0.9800
C60 H60A 0.9600
C60 H60B 0.9600
C60 H60C 0.9600
C61 H61A 0.9600
C61 H61B 0.9600
C61 H61C 0.9600
C62 C67 1.384(12)
C62 C63 1.393(11)
C62 N5 1.410(9)
C63 C64 1.361(11)
C63 C71 1.564(13)
C64 C65 1.447(15)
C64 H64 0.9300
C65 C66 1.336(13)
C65 H65 0.9300
C66 C67 1.425(12)
C66 H66 0.9300
C67 C68 1.542(13)
C68 C69 1.488(14)
C68 C70 1.560(15)
C68 H68 0.9800
C69 H69A 0.9600
C69 H69B 0.9600
C69 H69C 0.9600
C70 H70A 0.9600
C70 H70B 0.9600
C70 H70C 0.9600
C71 C73 1.485(14)
C71 C72 1.522(16)
C71 H71 0.9800
C72 H72A 0.9600
C72 H72B 0.9600
C72 H72C 0.9600
C73 H73A 0.9600
C73 H73B 0.9600
C73 H73C 0.9600
C74 N4 1.329(9)
C74 N3 1.363(9)
C74 C75 1.489(10)
C75 C76 1.419(11)
C75 C80 1.440(11)
C76 C77 1.364(12)
C76 H76 0.9300
C77 C78 1.402(14)
C77 H77 0.9300
C78 C79 1.367(13)
C78 H78 0.9300
C79 C80 1.322(12)
C79 H79 0.9300
C80 H80 0.9300
C81 C82 1.404(11)
C81 N3 1.418(10)
C81 C86 1.435(11)
C82 C83 1.383(12)
C82 C90 1.531(13)
C83 C84 1.369(14)
C83 H83 0.9300
C84 C85 1.351(15)
C84 H84 0.9300
C85 C86 1.412(13)
C85 H85 0.9300
C86 C87 1.541(12)
C87 C89 1.505(14)
C87 C88 1.616(14)
C87 H87 0.9800
C88 H88A 0.9600
C88 H88B 0.9600
C88 H88C 0.9600
C89 H89A 0.9600
C89 H89B 0.9600
C89 H89C 0.9600
C90 C91 1.495(14)
C90 C92 1.524(12)
C90 H90 0.9800
C91 H91A 0.9600
C91 H91B 0.9600
C91 H91C 0.9600
C92 H92A 0.9600
C92 H92B 0.9600
C92 H92C 0.9600
C93 C98 1.313(12)
C93 N4 1.429(10)
C93 C94 1.443(12)
C94 C95 1.403(13)
C94 C102 1.486(14)
C95 C96 1.417(15)
C95 H95 0.9300
C96 C97 1.342(14)
C96 H96 0.9300
C97 C98 1.423(12)
C97 H97 0.9300
C98 C99 1.552(12)
C99 C100 1.519(14)
C99 C101 1.555(15)
C99 H99 0.9800
C100 H10A 0.9600
C100 H10B 0.9600
C100 H10C 0.9600
C101 H10D 0.9600
C101 H10E 0.9600
C101 H10F 0.9600
C102 C103 1.542(13)
C102 C104 1.565(14)
C102 H102 0.9800
C103 H10G 0.9600
C103 H10H 0.9600
C103 H10I 0.9600
C104 H10J 0.9600
C104 H10K 0.9600
C104 H10L 0.9600
C119 H11Q 0.9600
C119 H11R 0.9600
C119 H11S 0.9600

loop_
_platon_squeeze_void_nr
_platon_squeeze_void_average_x
_platon_squeeze_void_average_y
_platon_squeeze_void_average_z
_platon_squeeze_void_volume
_platon_squeeze_void_count_electrons
_platon_squeeze_void_content
1 0.000 0.000 0.000 1135 296 ' '
2 0.139 0.833 0.576 7 1 ' '
3 0.339 0.810 0.595 11 2 ' '
4 0.661 0.190 0.405 11 2 ' '
5 0.861 0.167 0.424 7 1 ' '
